data_7114816
loop_
_publ_author_name
'Adams, Harry'
'Bernad Jr., Pablo L.'
'Hembury, Guy A.'
'Hunter, Christopher A.'
'McCabe, James F.'
'Eggleston, Drake S.'
'Haltiwanger, R. Curtis'
'Livingstone, David J.'
'D. M. Harris, Kenneth'
'Kariuki, Benson M.'

_publ_section_title
;
 Substituent effects on aromatic interactions in the solid state
;
_journal_issue 16
_journal_name_full 'Chemical Communications'
_journal_page_first 1500
_journal_paper_doi 10.1039/b101575n
_journal_year 2001
_chemical_formula_sum 'C21 H27 N3 O3'
_chemical_formula_weight 369.46
_chemical_name_common 'N-4 nitro 2,6 diisopropylphenyl 4 dimethyl aminobenzamide'
_chemical_name_systematic
; 
? 
;
_space_group_IT_number 14
_symmetry_cell_setting monoclinic
_symmetry_space_group_name_Hall '-P 2ybc'
_symmetry_space_group_name_H-M 'P 1 21/c 1'
_atom_sites_solution_hydrogens geom
_atom_sites_solution_primary direct
_atom_sites_solution_secondary difmap
_audit_creation_method SHELXL
_cell_angle_alpha 90.00
_cell_angle_beta 112.86(2)
_cell_angle_gamma 90.00
_cell_formula_units_Z 4
_cell_length_a 13.062(5)
_cell_length_b 10.059(4)
_cell_length_c 16.675(5)
_cell_measurement_temperature 293(2)
_cell_volume 2018.9(13)
_computing_structure_refinement 'SHELXL-93 (Sheldrick, 1993)'
_computing_structure_solution 'SHELXS-86 (Sheldrick, 1990)'
_diffrn_ambient_temperature 293(2)
_diffrn_radiation_monochromator graphite
_diffrn_radiation_source 'fine-focus sealed tube'
_diffrn_radiation_type MoK\a
_diffrn_radiation_wavelength 0.71073
_diffrn_reflns_av_R_equivalents 0.0394
_diffrn_reflns_av_sigmaI/netI 0.0627
_diffrn_reflns_limit_h_max 15
_diffrn_reflns_limit_h_min -1
_diffrn_reflns_limit_k_max 11
_diffrn_reflns_limit_k_min -1
_diffrn_reflns_limit_l_max 18
_diffrn_reflns_limit_l_min -19
_diffrn_reflns_number 4538
_diffrn_reflns_theta_max 25.00
_diffrn_reflns_theta_min 2.42
_exptl_absorpt_coefficient_mu 0.082
_exptl_crystal_colour yellow
_exptl_crystal_density_diffrn 1.216
_exptl_crystal_description needles
_exptl_crystal_F_000 792
_exptl_crystal_size_max 0.8
_exptl_crystal_size_mid 0.2
_exptl_crystal_size_min 0.2
_refine_diff_density_max 0.231
_refine_diff_density_min -0.189
_refine_diff_density_rms 0.045
_refine_ls_extinction_method none
_refine_ls_goodness_of_fit_all 1.013
_refine_ls_goodness_of_fit_obs 1.130
_refine_ls_matrix_type full
_refine_ls_number_parameters 254
_refine_ls_number_reflns 3551
_refine_ls_number_restraints 6
_refine_ls_restrained_S_all 1.013
_refine_ls_restrained_S_obs 1.128
_refine_ls_R_factor_all 0.1355
_refine_ls_R_factor_obs 0.0663
_refine_ls_shift/esd_max 0.000
_refine_ls_shift/esd_mean 0.000
_refine_ls_structure_factor_coef Fsqd
_refine_ls_weighting_details 'w=1/[\s^2^(Fo^2^)+(0.0849P)^2^+0.6954P] where P=(Fo^2^+2Fc^2^)/3'
_refine_ls_weighting_scheme calc
_refine_ls_wR_factor_all 0.2065
_refine_ls_wR_factor_obs 0.1607
_reflns_number_observed 1828
_reflns_number_total 3551
_reflns_observed_criterion >2sigma(I)
_cod_data_source_file b101575n.txt
_cod_data_source_block gah20
_cod_depositor_comments
;
The following automatic conversions were performed:

'_symmetry_cell_setting' value 'Monoclinic' changed to 'monoclinic'
according to
/usr/data/users/saulius/automatic-downloads/retrospective/RSC/lib/dictionaries/cif_core.dic
dictionary named 'cif_core.dic' version 2.4.2 from 2011-04-26.

Automatic conversion script
Id: cif_fix_values 2281 2013-09-26 08:29:07Z andrius 

The following automatic conversions were performed:

'_refine_ls_weighting_scheme' value 'calc
w=1/[\s^2^(Fo^2^)+(0.0849P)^2^+0.6954P] where P=(Fo^2^+2Fc^2^)/3' was
changed to 'calc'. New tag '_refine_ls_weighting_details' was
created. The value of the new tag was set to
'w=1/[\s^2^(Fo^2^)+(0.0849P)^2^+0.6954P] where P=(Fo^2^+2Fc^2^)/3'.

Automatic conversion script
Id: cif_fix_values 3143 2015-03-26 13:38:13Z robertas 
;
_cod_original_sg_symbol_H-M P2(1)/c
_cod_database_code 7114816

loop_
_symmetry_equiv_pos_as_xyz
'x, y, z'
'-x, y+1/2, -z+1/2'
'-x, -y, -z'
'x, -y-1/2, z-1/2'

loop_
_atom_site_aniso_label
_atom_site_aniso_U_11
_atom_site_aniso_U_22
_atom_site_aniso_U_33
_atom_site_aniso_U_23
_atom_site_aniso_U_13
_atom_site_aniso_U_12
O1 0.067(2) 0.0444(14) 0.067(2) -0.0019(12) 0.0081(13) -0.0002(13)
O2A 0.072(9) 0.105(14) 0.074(5) 0.001(7) 0.002(5) -0.029(7)
O2B 0.059(7) 0.219(44) 0.083(9) 0.041(17) -0.001(5) -0.015(14)
O3 0.118(3) 0.189(4) 0.047(2) 0.016(2) 0.007(2) -0.031(3)
N1 0.057(2) 0.044(2) 0.047(2) -0.0019(13) 0.0092(13) 0.0001(14)
N2 0.071(2) 0.086(3) 0.056(2) 0.006(2) 0.007(2) -0.003(2)
N3 0.074(2) 0.102(3) 0.058(2) 0.002(2) -0.001(2) -0.019(2)
C1 0.053(2) 0.042(2) 0.044(2) -0.002(2) 0.014(2) 0.002(2)
C2 0.057(2) 0.046(2) 0.048(2) -0.007(2) 0.018(2) 0.000(2)
C3 0.068(2) 0.053(2) 0.046(2) -0.002(2) 0.022(2) 0.000(2)
C4 0.056(2) 0.054(2) 0.047(2) 0.003(2) 0.009(2) 0.004(2)
C5 0.054(2) 0.054(2) 0.058(2) 0.006(2) 0.017(2) 0.002(2)
C6 0.050(2) 0.050(2) 0.048(2) 0.006(2) 0.013(2) 0.004(2)
C7 0.055(2) 0.046(2) 0.050(2) 0.004(2) 0.019(2) -0.002(2)
C8 0.050(2) 0.050(2) 0.047(2) 0.004(2) 0.018(2) -0.002(2)
C9 0.060(2) 0.063(2) 0.056(2) 0.002(2) 0.018(2) 0.002(2)
C10 0.069(3) 0.070(3) 0.055(2) -0.011(2) 0.014(2) -0.008(2)
C11 0.052(2) 0.086(3) 0.047(2) 0.007(2) 0.012(2) -0.015(2)
C12 0.058(2) 0.066(3) 0.062(2) 0.010(2) 0.008(2) -0.003(2)
C13 0.057(2) 0.054(2) 0.061(2) 0.004(2) 0.012(2) -0.006(2)
C14 0.068(2) 0.059(2) 0.059(2) -0.007(2) 0.027(2) -0.012(2)
C15 0.095(3) 0.087(3) 0.100(3) 0.018(3) 0.051(3) -0.008(3)
C16 0.070(3) 0.082(3) 0.116(4) -0.015(3) 0.043(3) -0.001(2)
C17 0.054(2) 0.069(3) 0.053(2) 0.012(2) 0.018(2) 0.010(2)
C18 0.078(3) 0.117(4) 0.078(3) 0.023(3) 0.036(2) -0.011(3)
C19 0.124(4) 0.104(4) 0.070(3) 0.009(3) 0.046(3) 0.027(3)
C20 0.100(4) 0.129(4) 0.067(3) -0.011(3) -0.001(3) -0.037(4)
C21 0.074(3) 0.129(4) 0.068(3) 0.025(3) -0.004(2) -0.010(3)

loop_
_atom_site_label
_atom_site_type_symbol
_atom_site_fract_x
_atom_site_fract_y
_atom_site_fract_z
_atom_site_U_iso_or_equiv
_atom_site_thermal_displace_type
_atom_site_occupancy
_atom_site_calc_flag
_atom_site_refinement_flags
_atom_site_disorder_group
O1 O 0.9535(2) 0.0989(2) 0.7496(2) 0.0651(7) Uani 1 d . .
O2A O 1.4394(31) 0.0031(33) 1.0754(14) 0.092(7) Uani 0.52(11) d PU 1
O2B O 1.4565(21) -0.0606(110) 1.0688(24) 0.129(17) Uani 0.48(11) d PU 2
O3 O 1.3554(3) -0.1135(4) 1.1354(2) 0.1257(15) Uani 1 d . .
N1 N 0.9988(2) -0.1153(3) 0.7508(2) 0.0526(7) Uani 1 d . .
H1 H 0.9851(2) -0.1944(3) 0.7234(2) 0.063 Uiso 1 d R .
N2 N 1.3644(3) -0.0734(4) 1.0708(2) 0.0764(10) Uani 1 d . .
N3 N 0.5523(3) -0.0675(4) 0.3976(2) 0.0861(11) Uani 1 d . .
C1 C 1.0930(3) -0.1040(3) 0.8321(2) 0.0481(8) Uani 1 d . .
C2 C 1.0818(3) -0.1536(3) 0.9073(2) 0.0507(9) Uani 1 d . .
C3 C 1.1733(3) -0.1429(3) 0.9857(2) 0.0558(9) Uani 1 d . .
H3A H 1.1706(3) -0.1777(3) 1.0384(2) 0.067 Uiso 1 d R .
C4 C 1.2690(3) -0.0848(3) 0.9867(2) 0.0559(9) Uani 1 d . .
C5 C 1.2807(3) -0.0380(3) 0.9129(2) 0.0568(9) Uani 1 d . .
H5A H 1.3494(3) 0.0009(3) 0.9164(2) 0.068 Uiso 1 d R .
C6 C 1.1911(3) -0.0481(3) 0.8334(2) 0.0512(9) Uani 1 d . .
C7 C 0.9313(3) -0.0114(4) 0.7153(2) 0.0510(9) Uani 1 d . .
C8 C 0.8311(3) -0.0339(3) 0.6343(2) 0.0494(9) Uani 1 d . .
C9 C 0.8018(3) -0.1550(4) 0.5918(2) 0.0608(10) Uani 1 d . .
H9A H 0.8469(3) -0.2319(4) 0.6155(2) 0.073 Uiso 1 d R .
C10 C 0.7083(3) -0.1676(4) 0.5144(2) 0.0674(11) Uani 1 d . .
H10A H 0.6881(3) -0.2529(4) 0.4869(2) 0.081 Uiso 1 d R .
C11 C 0.6423(3) -0.0579(4) 0.4766(2) 0.0641(11) Uani 1 d . .
C12 C 0.6704(3) 0.0625(4) 0.5206(2) 0.0666(11) Uani 1 d . .
H12A H 0.6254(3) 0.1397(4) 0.4971(2) 0.080 Uiso 1 d R .
C13 C 0.7614(3) 0.0721(4) 0.5980(2) 0.0609(10) Uani 1 d . .
H13A H 0.7771(3) 0.1558(4) 0.6281(2) 0.073 Uiso 1 d R .
C14 C 0.9738(3) -0.2178(4) 0.9020(2) 0.0615(10) Uani 1 d . .
H14A H 0.9401(3) -0.2577(4) 0.8454(2) 0.074 Uiso 1 d R .
C15 C 0.9915(4) -0.3262(5) 0.9700(3) 0.0898(14) Uani 1 d . .
H15C H 0.9207(4) -0.3632(5) 0.9628(3) 0.135 Uiso 1 d R .
H15B H 1.0383(4) -0.3950(5) 0.9629(3) 0.135 Uiso 1 d R .
H15A H 1.0259(4) -0.2884(5) 1.0271(3) 0.135 Uiso 1 d R .
C16 C 0.8918(3) -0.1149(4) 0.9082(3) 0.0871(14) Uani 1 d . .
H16C H 0.8805(3) -0.0460(4) 0.8657(3) 0.131 Uiso 1 d R .
H16B H 0.8220(3) -0.1566(4) 0.8989(3) 0.131 Uiso 1 d R .
H16A H 0.9222(3) -0.0770(4) 0.9655(3) 0.131 Uiso 1 d R .
C17 C 1.2025(3) -0.0077(4) 0.7487(2) 0.0595(10) Uani 1 d . .
H17A H 1.1308(3) 0.0222(4) 0.7092(2) 0.071 Uiso 1 d R .
C18 C 1.2833(4) 0.1055(5) 0.7591(3) 0.0896(14) Uani 1 d . .
H18C H 1.2865(4) 0.1283(5) 0.7042(3) 0.134 Uiso 1 d R .
H18B H 1.2609(4) 0.1819(5) 0.7828(3) 0.134 Uiso 1 d R .
H18A H 1.3553(4) 0.0766(5) 0.7986(3) 0.134 Uiso 1 d R .
C19 C 1.2331(4) -0.1285(5) 0.7077(3) 0.097(2) Uani 1 d . .
H19C H 1.1802(4) -0.1988(5) 0.6994(3) 0.145 Uiso 1 d R .
H19B H 1.2349(4) -0.1042(5) 0.6526(3) 0.145 Uiso 1 d R .
H19A H 1.3054(4) -0.1581(5) 0.7461(3) 0.145 Uiso 1 d R .
C20 C 0.5148(4) -0.1959(5) 0.3575(3) 0.109(2) Uani 1 d . .
H20C H 0.5622(4) -0.2650(5) 0.3922(3) 0.163 Uiso 1 d R .
H20B H 0.4402(4) -0.2104(5) 0.3533(3) 0.163 Uiso 1 d R .
H20A H 0.5160(4) -0.1971(5) 0.3004(3) 0.163 Uiso 1 d R .
C21 C 0.4891(4) 0.0485(5) 0.3545(3) 0.100(2) Uani 1 d . .
H21C H 0.5211(4) 0.1281(5) 0.3859(3) 0.150 Uiso 1 d R .
H21B H 0.4897(4) 0.0531(5) 0.2972(3) 0.150 Uiso 1 d R .
H21A H 0.4139(4) 0.0399(5) 0.3501(3) 0.150 Uiso 1 d R .

loop_
_atom_type_symbol
_atom_type_description
_atom_type_scat_dispersion_real
_atom_type_scat_dispersion_imag
_atom_type_scat_source
C C 0.0033 0.0016 'International Tables Vol C Tables 4.2.6.8 and 6.1.1.4'
H H 0.0000 0.0000 'International Tables Vol C Tables 4.2.6.8 and 6.1.1.4'
N N 0.0061 0.0033 'International Tables Vol C Tables 4.2.6.8 and 6.1.1.4'
O O 0.0106 0.0060 'International Tables Vol C Tables 4.2.6.8 and 6.1.1.4'

loop_
_geom_angle_atom_site_label_1
_geom_angle_atom_site_label_2
_geom_angle_atom_site_label_3
_geom_angle
C7 N1 C1 121.8(3)
O3 N2 O2B 120.1(12)
O3 N2 O2A 120.7(11)
O3 N2 C4 119.1(4)
O2B N2 C4 117.4(19)
O2A N2 C4 118.0(13)
C11 N3 C21 121.7(4)
C11 N3 C20 120.6(4)
C21 N3 C20 117.6(3)
C6 C1 C2 122.9(3)
C6 C1 N1 119.4(3)
C2 C1 N1 117.7(3)
C3 C2 C1 117.4(3)
C3 C2 C14 121.8(3)
C1 C2 C14 120.8(3)
C4 C3 C2 119.4(3)
C3 C4 C5 123.3(3)
C3 C4 N2 118.3(3)
C5 C4 N2 118.4(3)
C4 C5 C6 118.8(3)
C5 C6 C1 118.2(3)
C5 C6 C17 120.9(3)
C1 C6 C17 120.8(3)
O1 C7 N1 120.0(3)
O1 C7 C8 121.6(3)
N1 C7 C8 118.4(3)
C13 C8 C9 116.8(3)
C13 C8 C7 118.6(3)
C9 C8 C7 124.6(3)
C8 C9 C10 121.4(4)
C11 C10 C9 120.8(4)
N3 C11 C12 120.9(4)
N3 C11 C10 121.5(4)
C12 C11 C10 117.6(3)
C13 C12 C11 120.7(4)
C12 C13 C8 122.6(4)
C2 C14 C16 111.6(3)
C2 C14 C15 113.0(3)
C16 C14 C15 110.1(3)
C18 C17 C19 111.0(4)
C18 C17 C6 113.9(3)
C19 C17 C6 109.8(3)

loop_
_geom_bond_atom_site_label_1
_geom_bond_atom_site_label_2
_geom_bond_distance
O1 C7 1.230(4)
O2A N2 1.22(2)
O2B N2 1.22(3)
O3 N2 1.199(4)
N1 C7 1.347(4)
N1 C1 1.438(4)
N2 C4 1.474(5)
N3 C11 1.387(5)
N3 C21 1.449(6)
N3 C20 1.450(6)
C1 C6 1.393(5)
C1 C2 1.409(5)
C2 C3 1.390(5)
C2 C14 1.522(5)
C3 C4 1.373(5)
C4 C5 1.380(5)
C5 C6 1.390(4)
C6 C17 1.532(5)
C7 C8 1.488(4)
C8 C13 1.380(5)
C8 C9 1.386(5)
C9 C10 1.397(5)
C10 C11 1.391(5)
C11 C12 1.390(5)
C12 C13 1.377(5)
C14 C16 1.522(5)
C14 C15 1.525(5)
C17 C18 1.516(5)
C17 C19 1.520(6)

loop_
_geom_torsion_atom_site_label_1
_geom_torsion_atom_site_label_2
_geom_torsion_atom_site_label_3
_geom_torsion_atom_site_label_4
_geom_torsion
C7 N1 C1 C6 -80.4(4)
C7 N1 C1 C2 101.0(4)
C6 C1 C2 C3 1.2(5)
N1 C1 C2 C3 179.7(3)
C6 C1 C2 C14 -178.0(3)
N1 C1 C2 C14 0.5(5)
C1 C2 C3 C4 0.4(5)
C14 C2 C3 C4 179.6(3)
C2 C3 C4 C5 -1.5(5)
C2 C3 C4 N2 179.4(3)
O3 N2 C4 C3 -0.9(6)
O2B N2 C4 C3 158.2(59)
O2A N2 C4 C3 -164.0(23)
O3 N2 C4 C5 179.9(4)
O2B N2 C4 C5 -21.0(59)
O2A N2 C4 C5 16.8(24)
C3 C4 C5 C6 1.0(5)
N2 C4 C5 C6 -179.9(3)
C4 C5 C6 C1 0.6(5)
C4 C5 C6 C17 -175.2(3)
C2 C1 C6 C5 -1.7(5)
N1 C1 C6 C5 179.9(3)
C2 C1 C6 C17 174.1(3)
N1 C1 C6 C17 -4.3(5)
C1 N1 C7 O1 4.9(5)
C1 N1 C7 C8 -175.7(3)
O1 C7 C8 C13 -0.9(5)
N1 C7 C8 C13 179.7(3)
O1 C7 C8 C9 179.2(3)
N1 C7 C8 C9 -0.2(5)
C13 C8 C9 C10 2.1(5)
C7 C8 C9 C10 -177.9(3)
C8 C9 C10 C11 1.0(6)
C21 N3 C11 C12 4.7(6)
C20 N3 C11 C12 -172.1(4)
C21 N3 C11 C10 -174.7(4)
C20 N3 C11 C10 8.6(6)
C9 C10 C11 N3 176.8(4)
C9 C10 C11 C12 -2.5(6)
N3 C11 C12 C13 -178.4(4)
C10 C11 C12 C13 0.9(6)
C11 C12 C13 C8 2.3(6)
C9 C8 C13 C12 -3.8(5)
C7 C8 C13 C12 176.3(3)
C3 C2 C14 C16 94.4(4)
C1 C2 C14 C16 -86.4(4)
C3 C2 C14 C15 -30.2(5)
C1 C2 C14 C15 148.9(3)
C5 C6 C17 C18 -32.3(5)
C1 C6 C17 C18 152.0(3)
C5 C6 C17 C19 92.9(4)
C1 C6 C17 C19 -82.7(4)
